data_7024661
loop_
_publ_author_name
'Nguyen, L. T. K.'
'Aydemir, U.'
'Baitinger, M.'
'Bauer, E.'
'Borrmann, H.'
'Burkhardt, U.'
'Custers, J.'
'Haghighirad, A.'
'H\"ofler, R'
'Luther, K. D.'
'Ritter, F.'
'Assmus, W.'
'Grin, Yu'
'Paschen, S.'

_publ_section_title
;
 Atomic ordering and thermoelectric properties of the n-type clathrate
 Ba8Ni3.5Ge42.1square0.4.
;
_journal_issue 4
_journal_name_full 'Dalton transactions (Cambridge, England : 2003)'
_journal_page_first 1071
_journal_page_last 1077
_journal_paper_doi 10.1039/b919791p
_journal_volume 39
_journal_year 2010
_chemical_compound_source 'Synthesized with Bridgman technique'
_chemical_formula_analytical 'Ba8.00(3) Ni3.45(3)Ge42.3(2) '
_chemical_formula_sum 'Ba8 Ge42.1 Ni3.5'
_chemical_formula_weight 4360.92
_chemical_melting_point 1103
_space_group_IT_number 223
_symmetry_cell_setting cubic
_symmetry_Int_Tables_number 223
_symmetry_space_group_name_Hall '-P 4n 2 3'
_symmetry_space_group_name_H-M 'P m -3 n'
_cell_angle_alpha 90
_cell_angle_beta 90
_cell_angle_gamma 90
_cell_formula_units_Z 1
_cell_length_a 10.6798(2)
_cell_length_b 10.6798(2)
_cell_length_c 10.6798(2)
_cell_measurement_radiation CuK\a1
_cell_measurement_reflns_used 75
_cell_measurement_temperature 295(2)
_cell_measurement_theta_max 50
_cell_measurement_theta_min 1.5
_cell_measurement_wavelength 1.540598
_cell_volume 1218.12(4)
_computing_cell_refinement WinCSD
_computing_data_collection 'CrystalClear (Rigaku Inc. 2005)'
_computing_data_reduction 'CrystalClear (Rigaku Inc. 2005)'
_computing_publication_material
;
Akselrud, L.G., Zavalii, P.Y., Grin, Yu.N.,
Pecharsky, V.K., Baumgartner, B., W\"olfel, E.
(1993) Materials Science Forum, v.133-136, 335-340
;
_computing_structure_refinement WinCSD
_computing_structure_solution WinCSD
_diffrn_ambient_temperature 295(2)
_diffrn_detector_area_resol_mean 10.000
_diffrn_measured_fraction_theta_full 0.998
_diffrn_measured_fraction_theta_max 0.998
_diffrn_measurement_device_type 'RIGAKU Spider'
_diffrn_measurement_method omega-scans
_diffrn_radiation_monochromator 'multilayer optics'
_diffrn_radiation_probe x-ray
_diffrn_radiation_type AgK\a
_diffrn_radiation_wavelength 0.56087
_diffrn_reflns_av_R_equivalents 0.0313
_diffrn_reflns_av_sigmaI/netI 0.0210
_diffrn_reflns_limit_h_max 17
_diffrn_reflns_limit_h_min -15
_diffrn_reflns_limit_k_max 20
_diffrn_reflns_limit_k_min -25
_diffrn_reflns_limit_l_max 15
_diffrn_reflns_limit_l_min -26
_diffrn_reflns_number 19334
_diffrn_reflns_theta_full 44.60
_diffrn_reflns_theta_max 44.60
_diffrn_reflns_theta_min 3.01
_diffrn_source 'micro-focus rotating anode'
_exptl_absorpt_coefficient_mu 17.415
_exptl_absorpt_correction_T_max 1.0000
_exptl_absorpt_correction_T_min 0.5346
_exptl_absorpt_correction_type multi-scan
_exptl_absorpt_process_details 'Algorithm by T. Higashi, Rigaku Corp. 2001, as implemented in CrystalClear'
_exptl_crystal_colour metallic-grey
_exptl_crystal_density_diffrn 5.9319
_exptl_crystal_density_meas 5.93
_exptl_crystal_density_method 'helium pycnometry'
_exptl_crystal_description plate
_exptl_crystal_F_000 1893.2
_exptl_crystal_size_max 0.185
_exptl_crystal_size_mid 0.040
_exptl_crystal_size_min 0.015
_refine_diff_density_max 2.335
_refine_diff_density_min -1.772
_refine_ls_extinction_coef 0.0036(1)
_refine_ls_extinction_method
;
Gaussian isotropic
P.J. Becker, P. Coppens, Acta Crystallogr. A 30 (1974) 129-153
;
_refine_ls_goodness_of_fit_ref 1.01
_refine_ls_matrix_type fullcycle
_refine_ls_number_parameters 31
_refine_ls_number_reflns 1784
_refine_ls_R_factor_all 0.0508
_refine_ls_R_factor_gt 0.0392
_refine_ls_structure_factor_coef F
_refine_ls_weighting_scheme unit
_refine_ls_wR_factor_all 0.0508
_refine_ls_wR_factor_gt 0.0392
_reflns_number_gt 1409
_reflns_number_total 1784
_reflns_threshold_expression 'F~o~ > 4\s(F~o~)'
_cod_data_source_file b919791p.txt
_cod_data_source_block Ba8Ni3.5Ge42.1rev.cif
_cod_depositor_comments
;
The following automatic conversions were performed:

'_exptl_absorpt_correction_type' value 'Multi-scan' changed to
'multi-scan' according to
/home/saulius/struct/CIF-dictionaries/cif_core.dic dictionary named
'cif_core.dic' version 2.4.2 from 2011-04-26.

Automatic conversion script
Id: cif_fix_values 1891 2012-01-12 08:04:46Z andrius 
;
_cod_original_cell_volume 1218.12(7)
_cod_original_formula_sum 'Ba8 Ge42.1 Ni3.5 '
_cod_database_code 7024661

loop_
_symmetry_equiv_pos_as_xyz
'x, y, z'
'x, -y, -z'
'-x, -y, z'
'-x, y, -z'
'-y+1/2, x+1/2, z+1/2'
'y+1/2, x+1/2, -z+1/2'
'y+1/2, -x+1/2, z+1/2'
'-y+1/2, -x+1/2, -z+1/2'
'y, z, x'
'-y, -z, x'
'y, -z, -x'
'-y, z, -x'
'-z+1/2, y+1/2, x+1/2'
'-z+1/2, -y+1/2, -x+1/2'
'z+1/2, -y+1/2, x+1/2'
'z+1/2, y+1/2, -x+1/2'
'z, x, y'
'-z, x, -y'
'-z, -x, y'
'z, -x, -y'
'-x+1/2, -z+1/2, -y+1/2'
'-x+1/2, z+1/2, y+1/2'
'x+1/2, -z+1/2, y+1/2'
'x+1/2, z+1/2, -y+1/2'
'-x, -y, -z'
'-x, y, z'
'x, y, -z'
'x, -y, z'
'y-1/2, -x-1/2, -z-1/2'
'-y-1/2, -x-1/2, z-1/2'
'-y-1/2, x-1/2, -z-1/2'
'y-1/2, x-1/2, z-1/2'
'-y, -z, -x'
'y, z, -x'
'-y, z, x'
'y, -z, x'
'z-1/2, -y-1/2, -x-1/2'
'z-1/2, y-1/2, x-1/2'
'-z-1/2, y-1/2, -x-1/2'
'-z-1/2, -y-1/2, x-1/2'
'-z, -x, -y'
'z, -x, y'
'z, x, -y'
'-z, x, y'
'x-1/2, z-1/2, y-1/2'
'x-1/2, -z-1/2, -y-1/2'
'-x-1/2, z-1/2, -y-1/2'
'-x-1/2, -z-1/2, y-1/2'

loop_
_atom_site_aniso_label
_atom_site_aniso_U_11
_atom_site_aniso_U_22
_atom_site_aniso_U_33
_atom_site_aniso_U_12
_atom_site_aniso_U_13
_atom_site_aniso_U_23
Ba1 0.01132(1) 0.01132(1) 0.01132(1) 0 0 0
Ba2 0.0097(10) 0.0255(13) 0.046(2) 0.0040(6) 0 0
Ni1 0.0088(2) 0.0137(4) 0.0088(2) 0 0 0
Ge1 0.0088(2) 0.0137(4) 0.0088(2) 0 0 0
Ge2 0.00998(7) 0.00998(7) 0.00998(7) -0.00138(6) -0.00138(6) -0.00138(6)
Ge31 0.0102(4) 0.0059(3) 0.0092(4) 0 0 -0.0009(3)
Ge32 0.0100(2) 0.0120(3) 0.0139(5) 0 0 0.0008(3)
Ge33 0.014(2) 0.019(3) 0.009(2) 0 0 -0.005(2)

loop_
_atom_site_label
_atom_site_fract_x
_atom_site_fract_y
_atom_site_fract_z
_atom_site_thermal_displace_type
_atom_site_U_iso_or_equiv
_atom_site_symmetry_multiplicity
_atom_site_type_symbol
_atom_site_occupancy
Ba1 0 0 0 Uani 0.01132(6) 2 Ba 1.
Ba2 0.2409(3) 0.5155(3) 0 Uani 0.0271(8) 24 Ba 0.25
Ni1 0.5 0.25 0 Uani 0.0104(2) 6 Ni 0.583
Ge1 0.5 0.25 0 Uani 0.0104(2) 6 Ge 0.346(6)
Ge2 0.18363(3) 0.18363(3) 0.18363(3) Uani 0.00998(4) 16 Ge 1.
Ge31 0 0.30757(1) 0.10980(1) Uani 0.0084(2) 24 Ge 0.317(3)
Ge32 0 0.32013(1) 0.12612(1) Uani 0.0120(2) 24 Ge 0.583
Ge33 0 0.3282(13) 0.1415(10) Uani 0.0139(14) 24 Ge 0.096(2)

loop_
_atom_type_symbol
_atom_type_description
_atom_type_scat_dispersion_real
_atom_type_scat_dispersion_imag
_atom_type_scat_source
Ba Ba -0.6940 1.5004 'International Tables Vol C Tables 4.2.6.8 and 6.1.1.4'
Ge Ge 0.3016 1.1903 'International Tables Vol C Tables 4.2.6.8 and 6.1.1.4'
Ni Ni 0.3147 0.7232 'International Tables Vol C Tables 4.2.6.8 and 6.1.1.4'

loop_
_geom_angle_atom_site_label_1
_geom_angle_atom_site_label_2
_geom_angle_atom_site_label_3
_geom_angle
_geom_angle_site_symmetry_1
_geom_angle_site_symmetry_3
Ge32 Ni1 Ge32 108.77(1) 21 9
Ge32 Ni1 Ge32 110.89(1) 21 23_554
Ge31 Ge1 Ge31 110.29(1) 21 9
Ge31 Ge1 Ge31 107.85(1) 21 23_554
Ge2 Ge2 Ge31 109.28(1) 8 17
Ge31 Ge2 Ge31 109.67(1) 17 .
Ge2 Ge2 Ge32 104.84(1) 8 17
Ge31 Ge2 Ge32 113.85(1) . 17
Ge31 Ge2 Ge32 109.77(1) 9 17
Ge32 Ge2 Ge32 113.68(1) 17 .
Ge2 Ge2 Ge33 101.4(3) 8 17
Ge31 Ge2 Ge33 117.6(3) . 17
Ge31 Ge2 Ge33 109.2(3) 9 17
Ge32 Ge2 Ge33 117.2(3) . 17
Ge32 Ge2 Ge33 112.8(3) 9 17
Ge33 Ge2 Ge33 116.2(4) 17 9
Ge31 Ge31 Ge2 108.43(1) 27 26
Ge2 Ge31 Ge2 103.69(1) 26 .
Ge2 Ge31 Ge32 110.12(1) 26 27
Ge31 Ge31 Ge1 126.08(1) 27 17
Ge2 Ge31 Ge1 104.05(1) 26 17
Ge32 Ge31 Ge1 123.03(1) 27 17
Ge2 Ge31 Ge33 111.0(3) 26 27
Ge1 Ge31 Ge33 121.4(3) 17 27
Ni1 Ge32 Ge2 109.77(1) 17 26
Ge2 Ge32 Ge2 102.22(1) 26 .
Ni1 Ge32 Ge31 127.60(1) 17 27
Ge2 Ge32 Ge31 102.28(1) . 27
Ni1 Ge32 Ge32 124.56(1) 17 27
Ge2 Ge32 Ge32 104.11(1) . 27
Ge2 Ge33 Ge2 101.3(4) 26 .
Ge2 Ge33 Ge31 97.3(4) . 27
Ge2 Ge33 Ge32 99.2(3) . 27

loop_
_geom_bond_atom_site_label_1
_geom_bond_atom_site_label_2
_geom_bond_distance
_geom_bond_site_symmetry_2
Ba1 Ge2 3.3968(3) 25
Ba1 Ge31 3.4878(1) 33
Ba2 Ge32 3.393(3) 25_565
Ba2 Ge31 3.401(3) 25_565
Ba2 Ge33 3.419(8) 25_565
Ba2 Ge32 3.570(3) 47_666
Ba2 Ge32 3.576(3) 27
Ni1 Ge32 2.3325(1) 21
Ge1 Ge31 2.5427(1) 21
Ge2 Ge2 2.4554(5) 8
Ge2 Ge31 2.4940(3) 17
Ge2 Ge32 2.5196(3) 17
Ge2 Ge33 2.54(1) 17
Ge2 Ba2 3.814(3) 18_556
Ge31 Ge31 2.3453(2) 27
Ge31 Ge2 2.4940(3) 26
Ge31 Ge32 2.5231(2) 27
Ge31 Ge1 2.5427(1) 17
Ge31 Ge33 2.69(1) 27
Ge31 Ba2 3.401(3) 2_565
Ge31 Ba2 3.591(3) 22_554
Ge32 Ge32 2.6939(2) 27
Ge32 Ge33 2.86(1) 27
Ge33 Ba2 3.583(9) 22_554
Ge33 Ba2 3.592(1) 26
